data_7032982
loop_
_publ_author_name
'Lin, Cheng-Huei'
'Liao, Jia-Ling'
'Wu, Yu-Sin'
'Liao, Kuan-Yu'
'Chi, Yun'
'Chen, Chi-Lin'
'Lee, Gene-Hsiang'
'Chou, Pi-Tai'

_publ_section_title
;
 A new insight into the chemistry of iridium(iii) complexes bearing phenyl
 phenylphosphonite cyclometalate and chelating pyridyl triazolate: the
 excited-state proton transfer tautomerism via an inter-ligand PO-HN
 hydrogen bond.
;
_journal_issue 18
_journal_name_full 'Dalton transactions (Cambridge, England : 2003)'
_journal_page_first 8406
_journal_page_last 8418
_journal_paper_doi 10.1039/c4dt02922d
_journal_volume 44
_journal_year 2015
_chemical_formula_sum 'C43 H41 Cl2 Ir N4 O3 P2'
_chemical_formula_weight 986.84
_chemical_name_systematic
; 
 ? 
;
_space_group_IT_number 14
_symmetry_cell_setting monoclinic
_symmetry_space_group_name_Hall '-P 2ybc'
_symmetry_space_group_name_H-M 'P 1 21/c 1'
_atom_sites_solution_hydrogens geom
_atom_sites_solution_primary direct
_atom_sites_solution_secondary difmap
_audit_creation_method SHELXL-97
_cell_angle_alpha 90.00
_cell_angle_beta 101.4744(11)
_cell_angle_gamma 90.00
_cell_formula_units_Z 4
_cell_length_a 11.6481(5)
_cell_length_b 21.5974(10)
_cell_length_c 16.3516(7)
_cell_measurement_reflns_used 3394
_cell_measurement_temperature 200(2)
_cell_measurement_theta_max 20.21
_cell_measurement_theta_min 2.19
_cell_volume 4031.3(3)
_computing_cell_refinement 'Bruker SAINT'
_computing_data_collection 'Bruker SMART'
_computing_data_reduction 'Bruker SAINT'
_computing_molecular_graphics 'Bruker SHELXTL'
_computing_publication_material 'Bruker SHELXTL'
_computing_structure_refinement 'SHELXL-97 (Sheldrick, 1997)'
_computing_structure_solution 'SHELXS-97 (Sheldrick, 1990)'
_diffrn_ambient_temperature 200(2)
_diffrn_measured_fraction_theta_full 0.999
_diffrn_measured_fraction_theta_max 0.999
_diffrn_measurement_device_type 'BRUKER SMART APEXCCD area detector'
_diffrn_measurement_method 'omega scans'
_diffrn_radiation_monochromator graphite
_diffrn_radiation_source 'fine-focus sealed tube'
_diffrn_radiation_type MoK\a
_diffrn_radiation_wavelength 0.71073
_diffrn_reflns_av_R_equivalents 0.0733
_diffrn_reflns_av_sigmaI/netI 0.0696
_diffrn_reflns_limit_h_max 15
_diffrn_reflns_limit_h_min -14
_diffrn_reflns_limit_k_max 28
_diffrn_reflns_limit_k_min -28
_diffrn_reflns_limit_l_max 21
_diffrn_reflns_limit_l_min -21
_diffrn_reflns_number 30935
_diffrn_reflns_theta_full 27.50
_diffrn_reflns_theta_max 27.50
_diffrn_reflns_theta_min 1.58
_exptl_absorpt_coefficient_mu 3.569
_exptl_absorpt_correction_T_max 0.7167
_exptl_absorpt_correction_T_min 0.4690
_exptl_absorpt_correction_type multi-scan
_exptl_crystal_colour light-yellow
_exptl_crystal_density_diffrn 1.626
_exptl_crystal_density_meas ?
_exptl_crystal_density_method 'not measured'
_exptl_crystal_description block
_exptl_crystal_F_000 1968
_exptl_crystal_size_max 0.25
_exptl_crystal_size_mid 0.13
_exptl_crystal_size_min 0.10
_refine_diff_density_max 1.309
_refine_diff_density_min -0.834
_refine_diff_density_rms 0.128
_refine_ls_extinction_method none
_refine_ls_goodness_of_fit_ref 1.012
_refine_ls_hydrogen_treatment constr
_refine_ls_matrix_type full
_refine_ls_number_parameters 500
_refine_ls_number_reflns 9249
_refine_ls_number_restraints 0
_refine_ls_restrained_S_all 1.012
_refine_ls_R_factor_all 0.0600
_refine_ls_R_factor_gt 0.0399
_refine_ls_shift/su_max 0.001
_refine_ls_shift/su_mean 0.000
_refine_ls_structure_factor_coef Fsqd
_refine_ls_weighting_details 'calc w=1/[\s^2^(Fo^2^)+(0.0259P)^2^+0.0000P] where P=(Fo^2^+2Fc^2^)/3'
_refine_ls_weighting_scheme calc
_refine_ls_wR_factor_gt 0.0745
_refine_ls_wR_factor_ref 0.0816
_reflns_number_gt 7177
_reflns_number_total 9249
_reflns_threshold_expression >2sigma(I)
_cod_data_source_file c4dt02922d1.cif
_cod_data_source_block 5
_cod_depositor_comments
;
The following automatic conversions were performed:

'_symmetry_cell_setting' value 'Monoclinic' changed to 'monoclinic'
according to
/usr/data/users/saulius/crontab/automatic-downloads/rss-feeds/RSC/lib/dictionaries/cif_core.dic
dictionary named 'cif_core.dic' version 2.4.2 from 2011-04-26.

Automatic conversion script
Id: cif_fix_values 2827 2014-09-09 07:05:25Z andrius 

The following automatic conversions were performed:

'_exptl_crystal_density_meas' value 'not_measured' was changed to '?'
- the value is perceived as not measured.

Automatic conversion script
Id: cif_fix_values 3008 2015-01-20 13:52:24Z robertas 

 Adding full bibliography for 7032978--7032983.cif.
;
_cod_original_sg_symbol_H-M P2(1)/c
_cod_database_code 7032982

loop_
_symmetry_equiv_pos_as_xyz
'x, y, z'
'-x, y+1/2, -z+1/2'
'-x, -y, -z'
'x, -y-1/2, z-1/2'

loop_
_atom_site_label
_atom_site_type_symbol
_atom_site_fract_x
_atom_site_fract_y
_atom_site_fract_z
_atom_site_U_iso_or_equiv
_atom_site_adp_type
_atom_site_occupancy
_atom_site_symmetry_multiplicity
_atom_site_calc_flag
_atom_site_refinement_flags
Ir Ir 0.061189(15) 0.122651(7) 0.727398(11) 0.01950(6) Uani 1 1 d .
P1 P 0.14086(10) 0.03490(5) 0.68771(7) 0.0216(3) Uani 1 1 d .
P2 P -0.00915(11) 0.07246(5) 0.83057(8) 0.0234(3) Uani 1 1 d .
O1 O 0.1861(3) 0.05630(14) 0.60195(19) 0.0284(8) Uani 1 1 d .
O2 O 0.0712(3) -0.02305(13) 0.6679(2) 0.0265(7) Uani 1 1 d .
O3 O 0.1067(3) 0.06116(14) 0.90356(19) 0.0294(8) Uani 1 1 d .
N1 N -0.0070(3) 0.21344(17) 0.7513(2) 0.0244(9) Uani 1 1 d .
N2 N -0.0994(3) 0.13324(16) 0.6358(2) 0.0216(8) Uani 1 1 d .
N3 N -0.1639(3) 0.10279(17) 0.5688(2) 0.0242(9) Uani 1 1 d .
N4 N -0.2591(3) 0.18902(16) 0.5832(2) 0.0239(9) Uani 1 1 d .
C1 C 0.1443(4) 0.1608(2) 0.6375(3) 0.0232(10) Uani 1 1 d .
C2 C 0.1536(4) 0.2230(2) 0.6166(3) 0.0308(12) Uani 1 1 d .
H2 H 0.1237 0.2535 0.6487 0.037 Uiso 1 1 calc R
C3 C 0.2047(4) 0.2423(2) 0.5508(3) 0.0354(13) Uani 1 1 d .
H3 H 0.2079 0.2852 0.5382 0.043 Uiso 1 1 calc R
C4 C 0.2503(4) 0.1997(2) 0.5042(3) 0.0347(12) Uani 1 1 d .
H4 H 0.2864 0.2129 0.4599 0.042 Uiso 1 1 calc R
C5 C 0.2439(4) 0.1371(2) 0.5216(3) 0.0310(12) Uani 1 1 d .
H5 H 0.2747 0.1071 0.4894 0.037 Uiso 1 1 calc R
C6 C 0.1914(4) 0.1192(2) 0.5871(3) 0.0247(10) Uani 1 1 d .
C7 C 0.2817(4) 0.0125(2) 0.7504(3) 0.0295(11) Uani 1 1 d .
C8 C 0.3865(5) 0.0334(2) 0.7336(4) 0.0465(15) Uani 1 1 d .
H8 H 0.3865 0.0622 0.6897 0.056 Uiso 1 1 calc R
C9 C 0.4927(5) 0.0124(3) 0.7809(5) 0.069(2) Uani 1 1 d .
H9 H 0.5644 0.0271 0.7690 0.083 Uiso 1 1 calc R
C10 C 0.4944(7) -0.0287(4) 0.8436(5) 0.084(3) Uani 1 1 d .
H10 H 0.5670 -0.0434 0.8747 0.100 Uiso 1 1 calc R
C11 C 0.3905(7) -0.0493(3) 0.8622(4) 0.068(2) Uani 1 1 d .
H11 H 0.3918 -0.0775 0.9069 0.082 Uiso 1 1 calc R
C12 C 0.2833(5) -0.0290(2) 0.8156(3) 0.0407(14) Uani 1 1 d .
H12 H 0.2119 -0.0435 0.8284 0.049 Uiso 1 1 calc R
C13 C 0.2024(4) 0.1312(2) 0.8230(3) 0.0253(10) Uani 1 1 d .
C14 C 0.3015(4) 0.1682(2) 0.8243(3) 0.0304(11) Uani 1 1 d .
H14 H 0.3076 0.1906 0.7754 0.037 Uiso 1 1 calc R
C15 C 0.3907(4) 0.1733(2) 0.8933(3) 0.0374(13) Uani 1 1 d .
H15 H 0.4560 0.1992 0.8913 0.045 Uiso 1 1 calc R
C16 C 0.3855(5) 0.1412(3) 0.9646(3) 0.0407(14) Uani 1 1 d .
H16 H 0.4469 0.1450 1.0122 0.049 Uiso 1 1 calc R
C17 C 0.2905(4) 0.1032(2) 0.9675(3) 0.0357(12) Uani 1 1 d .
H17 H 0.2868 0.0802 1.0164 0.043 Uiso 1 1 calc R
C18 C 0.2012(4) 0.0993(2) 0.8977(3) 0.0258(11) Uani 1 1 d .
C19 C -0.0740(4) -0.0033(2) 0.8155(3) 0.0278(11) Uani 1 1 d .
C20 C -0.0480(5) -0.0498(2) 0.8737(3) 0.0352(12) Uani 1 1 d .
H20 H 0.0120 -0.0438 0.9217 0.042 Uiso 1 1 calc R
C21 C -0.1085(5) -0.1054(2) 0.8630(4) 0.0508(16) Uani 1 1 d .
H21 H -0.0891 -0.1375 0.9031 0.061 Uiso 1 1 calc R
C22 C -0.1967(5) -0.1141(2) 0.7942(4) 0.0496(16) Uani 1 1 d .
H22 H -0.2389 -0.1520 0.7873 0.060 Uiso 1 1 calc R
C23 C -0.2237(5) -0.0683(3) 0.7359(4) 0.0452(14) Uani 1 1 d .
H23 H -0.2850 -0.0741 0.6887 0.054 Uiso 1 1 calc R
C24 C -0.1616(5) -0.0134(2) 0.7459(3) 0.0369(13) Uani 1 1 d .
H24 H -0.1792 0.0178 0.7045 0.044 Uiso 1 1 calc R
C25 C -0.1060(4) 0.1107(2) 0.8894(3) 0.0285(11) Uani 1 1 d .
C26 C -0.2171(4) 0.0893(3) 0.8920(3) 0.0407(14) Uani 1 1 d .
H26 H -0.2453 0.0527 0.8625 0.049 Uiso 1 1 calc R
C27 C -0.2876(5) 0.1207(3) 0.9369(4) 0.0536(16) Uani 1 1 d .
H27 H -0.3637 0.1054 0.9381 0.064 Uiso 1 1 calc R
C28 C -0.2485(5) 0.1735(3) 0.9796(4) 0.0517(16) Uani 1 1 d .
H28 H -0.2974 0.1950 1.0101 0.062 Uiso 1 1 calc R
C29 C -0.1378(5) 0.1953(3) 0.9781(3) 0.0490(15) Uani 1 1 d .
H29 H -0.1099 0.2317 1.0081 0.059 Uiso 1 1 calc R
C30 C -0.0673(5) 0.1641(2) 0.9329(3) 0.0360(12) Uani 1 1 d .
H30 H 0.0086 0.1796 0.9317 0.043 Uiso 1 1 calc R
C31 C 0.0480(4) 0.2557(2) 0.8072(3) 0.0332(12) Uani 1 1 d .
H31 H 0.1206 0.2445 0.8418 0.040 Uiso 1 1 calc R
C32 C 0.0041(4) 0.3136(2) 0.8161(3) 0.0327(12) Uani 1 1 d .
H32 H 0.0455 0.3416 0.8561 0.039 Uiso 1 1 calc R
C33 C -0.1014(4) 0.3306(2) 0.7661(3) 0.0336(12) Uani 1 1 d .
H33 H -0.1332 0.3706 0.7708 0.040 Uiso 1 1 calc R
C34 C -0.1597(4) 0.2883(2) 0.7091(3) 0.0307(11) Uani 1 1 d .
H34 H -0.2324 0.2989 0.6742 0.037 Uiso 1 1 calc R
C35 C -0.1106(4) 0.2305(2) 0.7036(3) 0.0231(10) Uani 1 1 d .
C36 C -0.1597(4) 0.18442(19) 0.6415(3) 0.0210(10) Uani 1 1 d .
C37 C -0.2592(4) 0.1376(2) 0.5379(3) 0.0248(10) Uani 1 1 d .
C38 C -0.3535(4) 0.1211(2) 0.4627(3) 0.0291(11) Uani 1 1 d .
C39 C -0.3013(5) 0.1221(3) 0.3837(3) 0.0480(15) Uani 1 1 d .
H39A H -0.2666 0.1629 0.3780 0.072 Uiso 1 1 calc R
H39B H -0.3632 0.1140 0.3348 0.072 Uiso 1 1 calc R
H39C H -0.2406 0.0902 0.3878 0.072 Uiso 1 1 calc R
C40 C -0.4488(5) 0.1705(3) 0.4525(4) 0.0534(17) Uani 1 1 d .
H40A H -0.4852 0.1704 0.5016 0.080 Uiso 1 1 calc R
H40B H -0.5084 0.1617 0.4025 0.080 Uiso 1 1 calc R
H40C H -0.4141 0.2113 0.4469 0.080 Uiso 1 1 calc R
C41 C -0.4083(5) 0.0584(3) 0.4736(4) 0.0583(18) Uani 1 1 d .
H41A H -0.3493 0.0258 0.4754 0.087 Uiso 1 1 calc R
H41B H -0.4735 0.0508 0.4266 0.087 Uiso 1 1 calc R
H41C H -0.4375 0.0581 0.5258 0.087 Uiso 1 1 calc R
C42 C -0.1157(4) 0.0479(2) 0.5355(3) 0.0362(13) Uani 1 1 d .
H42A H -0.1780 0.0265 0.4966 0.054 Uiso 1 1 calc R
H42B H -0.0829 0.0199 0.5814 0.054 Uiso 1 1 calc R
H42C H -0.0539 0.0604 0.5061 0.054 Uiso 1 1 calc R
C43 C 0.5063(5) 0.2232(3) 0.6696(4) 0.0598(18) Uani 1 1 d .
H43A H 0.4280 0.2037 0.6542 0.072 Uiso 1 1 calc R
H43B H 0.5423 0.2231 0.6197 0.072 Uiso 1 1 calc R
Cl1 Cl 0.59257(18) 0.18020(11) 0.74800(14) 0.0955(7) Uani 1 1 d .
Cl2 Cl 0.49039(19) 0.29968(10) 0.70087(13) 0.0901(7) Uani 1 1 d .

loop_
_atom_site_aniso_label
_atom_site_aniso_U_11
_atom_site_aniso_U_22
_atom_site_aniso_U_33
_atom_site_aniso_U_23
_atom_site_aniso_U_13
_atom_site_aniso_U_12
Ir 0.02029(10) 0.01691(9) 0.02072(10) -0.00186(8) 0.00272(7) 0.00089(8)
P1 0.0225(6) 0.0189(6) 0.0228(6) -0.0007(5) 0.0031(5) 0.0017(5)
P2 0.0219(6) 0.0246(6) 0.0232(7) 0.0007(5) 0.0036(5) 0.0013(5)
O1 0.037(2) 0.0227(16) 0.0269(18) -0.0031(14) 0.0099(16) 0.0017(15)
O2 0.0258(18) 0.0201(16) 0.0325(19) -0.0006(14) 0.0036(15) 0.0018(14)
O3 0.0250(18) 0.0337(18) 0.0274(19) 0.0050(15) -0.0001(15) -0.0007(15)
N1 0.028(2) 0.022(2) 0.024(2) -0.0038(16) 0.0074(19) -0.0042(16)
N2 0.024(2) 0.023(2) 0.0178(19) -0.0011(16) 0.0042(16) 0.0028(16)
N3 0.023(2) 0.0236(19) 0.025(2) -0.0042(16) 0.0023(18) 0.0041(16)
N4 0.023(2) 0.024(2) 0.024(2) -0.0008(17) 0.0019(17) 0.0031(16)
C1 0.019(2) 0.022(2) 0.029(3) 0.000(2) 0.005(2) -0.0029(19)
C2 0.037(3) 0.021(2) 0.035(3) -0.002(2) 0.009(2) 0.002(2)
C3 0.033(3) 0.027(3) 0.047(3) 0.011(2) 0.010(3) -0.002(2)
C4 0.028(3) 0.043(3) 0.034(3) 0.016(2) 0.008(2) -0.003(2)
C5 0.030(3) 0.039(3) 0.026(3) 0.003(2) 0.009(2) 0.005(2)
C6 0.025(3) 0.026(2) 0.020(2) 0.002(2) -0.001(2) -0.001(2)
C7 0.028(3) 0.024(2) 0.032(3) -0.007(2) -0.004(2) 0.008(2)
C8 0.035(3) 0.036(3) 0.065(4) -0.004(3) 0.000(3) 0.001(3)
C9 0.023(3) 0.062(4) 0.111(6) 0.001(4) -0.012(4) 0.002(3)
C10 0.054(5) 0.075(5) 0.103(7) 0.008(5) -0.029(5) 0.024(4)
C11 0.078(5) 0.065(5) 0.051(4) 0.013(4) -0.015(4) 0.029(4)
C12 0.043(3) 0.039(3) 0.035(3) 0.003(3) -0.003(3) 0.013(3)
C13 0.023(2) 0.021(2) 0.031(3) -0.008(2) 0.004(2) 0.0028(19)
C14 0.029(3) 0.028(3) 0.034(3) -0.006(2) 0.007(2) 0.002(2)
C15 0.028(3) 0.036(3) 0.045(3) -0.014(3) 0.001(3) -0.005(2)
C16 0.027(3) 0.053(3) 0.036(3) -0.018(3) -0.008(3) 0.006(3)
C17 0.031(3) 0.044(3) 0.029(3) -0.006(2) -0.002(2) 0.007(2)
C18 0.022(3) 0.026(2) 0.028(3) -0.007(2) 0.002(2) 0.005(2)
C19 0.028(3) 0.026(2) 0.031(3) -0.003(2) 0.010(2) 0.000(2)
C20 0.040(3) 0.031(3) 0.035(3) 0.004(2) 0.009(3) 0.000(2)
C21 0.059(4) 0.029(3) 0.069(4) 0.014(3) 0.022(4) -0.003(3)
C22 0.044(4) 0.032(3) 0.077(5) -0.007(3) 0.024(4) -0.013(3)
C23 0.041(3) 0.045(3) 0.048(4) -0.007(3) 0.005(3) -0.013(3)
C24 0.040(3) 0.033(3) 0.040(3) 0.007(2) 0.014(3) 0.001(2)
C25 0.030(3) 0.031(3) 0.025(3) 0.001(2) 0.006(2) 0.004(2)
C26 0.031(3) 0.049(3) 0.041(3) -0.021(3) 0.005(3) 0.003(3)
C27 0.038(3) 0.074(5) 0.053(4) -0.008(4) 0.018(3) 0.005(3)
C28 0.053(4) 0.067(4) 0.038(4) -0.011(3) 0.014(3) 0.024(3)
C29 0.060(4) 0.048(4) 0.040(3) -0.017(3) 0.014(3) 0.003(3)
C30 0.039(3) 0.039(3) 0.033(3) -0.006(2) 0.011(3) -0.002(2)
C31 0.031(3) 0.033(3) 0.034(3) -0.008(2) 0.003(2) -0.001(2)
C32 0.044(3) 0.021(2) 0.035(3) -0.009(2) 0.011(3) -0.005(2)
C33 0.039(3) 0.025(3) 0.040(3) -0.004(2) 0.017(3) 0.004(2)
C34 0.032(3) 0.025(2) 0.034(3) -0.001(2) 0.006(2) 0.002(2)
C35 0.026(3) 0.025(2) 0.021(2) -0.0013(19) 0.010(2) 0.001(2)
C36 0.020(2) 0.018(2) 0.027(3) -0.0021(19) 0.007(2) -0.0009(18)
C37 0.025(3) 0.027(2) 0.023(2) 0.003(2) 0.005(2) -0.001(2)
C38 0.025(3) 0.030(3) 0.030(3) -0.002(2) -0.001(2) -0.002(2)
C39 0.046(3) 0.065(4) 0.030(3) -0.001(3) 0.001(3) 0.022(3)
C40 0.030(3) 0.071(4) 0.050(4) -0.016(3) -0.014(3) 0.020(3)
C41 0.045(4) 0.063(4) 0.060(4) 0.005(3) -0.006(3) -0.021(3)
C42 0.035(3) 0.033(3) 0.035(3) -0.016(2) -0.005(2) 0.011(2)
C43 0.044(4) 0.093(5) 0.039(4) -0.013(4) 0.001(3) -0.006(4)
Cl1 0.0740(13) 0.1214(18) 0.1005(16) 0.0531(14) 0.0398(12) 0.0184(13)
Cl2 0.0869(15) 0.0858(14) 0.0895(15) -0.0293(12) -0.0020(12) 0.0072(12)

loop_
_atom_type_symbol
_atom_type_description
_atom_type_scat_dispersion_real
_atom_type_scat_dispersion_imag
_atom_type_scat_source
C C 0.0033 0.0016 'International Tables Vol C Tables 4.2.6.8 and 6.1.1.4'
H H 0.0000 0.0000 'International Tables Vol C Tables 4.2.6.8 and 6.1.1.4'
N N 0.0061 0.0033 'International Tables Vol C Tables 4.2.6.8 and 6.1.1.4'
O O 0.0106 0.0060 'International Tables Vol C Tables 4.2.6.8 and 6.1.1.4'
P P 0.1023 0.0942 'International Tables Vol C Tables 4.2.6.8 and 6.1.1.4'
Cl Cl 0.1484 0.1585 'International Tables Vol C Tables 4.2.6.8 and 6.1.1.4'
Ir Ir -1.4442 7.9887 'International Tables Vol C Tables 4.2.6.8 and 6.1.1.4'

loop_
_geom_angle_atom_site_label_1
_geom_angle_atom_site_label_2
_geom_angle_atom_site_label_3
_geom_angle
C13 Ir C1 95.03(18)
C13 Ir N2 167.25(15)
C1 Ir N2 85.94(15)
C13 Ir N1 92.74(15)
C1 Ir N1 90.45(15)
N2 Ir N1 74.53(13)
C13 Ir P1 88.96(12)
C1 Ir P1 81.62(12)
N2 Ir P1 103.74(10)
N1 Ir P1 172.01(10)
C13 Ir P2 80.23(14)
C1 Ir P2 172.48(12)
N2 Ir P2 99.98(10)
N1 Ir P2 95.57(10)
P1 Ir P2 92.41(4)
O2 P1 O1 107.52(18)
O2 P1 C7 106.9(2)
O1 P1 C7 98.5(2)
O2 P1 Ir 121.93(13)
O1 P1 Ir 103.10(11)
C7 P1 Ir 115.88(15)
O3 P2 C19 103.2(2)
O3 P2 C25 101.0(2)
C19 P2 C25 101.4(2)
O3 P2 Ir 104.17(12)
C19 P2 Ir 122.16(16)
C25 P2 Ir 121.65(16)
C6 O1 P1 117.1(3)
C18 O3 P2 114.3(3)
C35 N1 C31 116.9(4)
C35 N1 Ir 117.2(3)
C31 N1 Ir 125.7(3)
C36 N2 N3 104.1(3)
C36 N2 Ir 115.9(3)
N3 N2 Ir 139.9(3)
C37 N3 N2 108.2(3)
C37 N3 C42 131.2(4)
N2 N3 C42 119.9(4)
C37 N4 C36 103.7(4)
C2 C1 C6 114.5(4)
C2 C1 Ir 128.5(3)
C6 C1 Ir 116.9(3)
C3 C2 C1 122.8(5)
C4 C3 C2 120.1(4)
C3 C4 C5 119.9(5)
C4 C5 C6 118.6(5)
O1 C6 C5 116.8(4)
O1 C6 C1 119.3(4)
C5 C6 C1 124.0(4)
C8 C7 C12 119.1(5)
C8 C7 P1 122.3(4)
C12 C7 P1 118.5(4)
C7 C8 C9 120.2(6)
C10 C9 C8 120.7(7)
C9 C10 C11 119.8(6)
C10 C11 C12 120.5(7)
C7 C12 C11 119.6(6)
C14 C13 C18 114.7(4)
C14 C13 Ir 126.8(4)
C18 C13 Ir 118.4(3)
C15 C14 C13 122.9(5)
C16 C15 C14 120.2(5)
C15 C16 C17 120.0(5)
C18 C17 C16 118.8(5)
C17 C18 O3 117.0(4)
C17 C18 C13 123.4(5)
O3 C18 C13 119.6(4)
C20 C19 C24 118.5(5)
C20 C19 P2 122.8(4)
C24 C19 P2 118.5(4)
C19 C20 C21 120.6(5)
C22 C21 C20 120.0(5)
C23 C22 C21 120.1(5)
C22 C23 C24 119.8(5)
C23 C24 C19 121.0(5)
C30 C25 C26 118.4(5)
C30 C25 P2 118.5(4)
C26 C25 P2 123.1(4)
C25 C26 C27 120.7(5)
C28 C27 C26 120.4(6)
C27 C28 C29 119.6(5)
C28 C29 C30 120.0(5)
C25 C30 C29 120.9(5)
N1 C31 C32 123.2(5)
C31 C32 C33 119.1(5)
C34 C33 C32 118.9(5)
C33 C34 C35 119.0(5)
N1 C35 C34 122.8(4)
N1 C35 C36 113.4(4)
C34 C35 C36 123.6(4)
N2 C36 N4 113.8(4)
N2 C36 C35 118.7(4)
N4 C36 C35 127.3(4)
N4 C37 N3 110.2(4)
N4 C37 C38 124.4(4)
N3 C37 C38 125.4(4)
C37 C38 C41 111.4(4)
C37 C38 C40 108.5(4)
C41 C38 C40 108.8(4)
C37 C38 C39 109.5(4)
C41 C38 C39 111.0(4)
C40 C38 C39 107.5(4)
Cl1 C43 Cl2 111.7(3)

loop_
_geom_bond_atom_site_label_1
_geom_bond_atom_site_label_2
_geom_bond_distance
Ir C13 2.040(5)
Ir C1 2.084(4)
Ir N2 2.164(4)
Ir N1 2.180(4)
Ir P1 2.2613(11)
Ir P2 2.2896(12)
P1 O2 1.492(3)
P1 O1 1.659(3)
P1 C7 1.819(5)
P2 O3 1.632(3)
P2 C19 1.798(5)
P2 C25 1.821(5)
O1 C6 1.385(5)
O3 C18 1.394(5)
N1 C35 1.351(6)
N1 C31 1.358(6)
N2 C36 1.323(5)
N2 N3 1.367(5)
N3 C37 1.353(6)
N3 C42 1.464(5)
N4 C37 1.335(5)
N4 C36 1.350(5)
C1 C2 1.396(6)
C1 C6 1.402(6)
C2 C3 1.394(7)
C3 C4 1.368(7)
C4 C5 1.386(6)
C5 C6 1.390(6)
C7 C8 1.380(7)
C7 C12 1.390(7)
C8 C9 1.398(8)
C9 C10 1.353(10)
C10 C11 1.378(10)
C11 C12 1.398(8)
C13 C14 1.400(6)
C13 C18 1.405(7)
C14 C15 1.378(7)
C15 C16 1.368(7)
C16 C17 1.386(7)
C17 C18 1.385(6)
C19 C20 1.376(6)
C19 C24 1.387(7)
C20 C21 1.385(7)
C21 C22 1.377(8)
C22 C23 1.367(8)
C23 C24 1.380(7)
C25 C30 1.382(7)
C25 C26 1.382(7)
C26 C27 1.383(7)
C27 C28 1.367(8)
C28 C29 1.377(8)
C29 C30 1.384(7)
C31 C32 1.370(6)
C32 C33 1.384(7)
C33 C34 1.381(6)
C34 C35 1.383(6)
C35 C36 1.456(6)
C37 C38 1.520(6)
C38 C41 1.523(7)
C38 C40 1.526(7)
C38 C39 1.533(7)
C43 Cl1 1.733(6)
C43 Cl2 1.749(7)
